data_7232758
loop_
_publ_author_name
'Ward, Martin R.'
'Oswald, Iain D. H.'

_publ_section_title
;
 Antisolvent addition at extreme conditions
;
_journal_issue 30
_journal_name_full CrystEngComm
_journal_page_first 4437
_journal_paper_doi 10.1039/C9CE00365G
_journal_volume 21
_journal_year 2019
_chemical_formula_moiety 'C8 H9 N O2'
_chemical_formula_sum 'C8 H9 N O2'
_chemical_formula_weight 151.16
_chemical_name_systematic acetaminophen
_space_group_crystal_system orthorhombic
_space_group_IT_number 61
_space_group_name_Hall '-P 2ac 2ab'
_space_group_name_H-M_alt 'P b c a'
_symmetry_space_group_name_Hall '-P 2ac 2ab'
_symmetry_space_group_name_H-M 'P b c a'
_atom_sites_solution_hydrogens geom
_audit_creation_date 2019-04-10
_audit_creation_method
;
Olex2 1.2
(compiled 2018.05.29 svn.r3508 for OlexSys, GUI svn.r5506)
;
_audit_update_record
;
2019-04-24 deposited with the CCDC.    2019-05-09 downloaded from the CCDC.
;
_cell_angle_alpha 90
_cell_angle_beta 90
_cell_angle_gamma 90
_cell_formula_units_Z 8
_cell_length_a 17.1522(5)
_cell_length_b 11.8201(4)
_cell_length_c 7.3985(2)
_cell_measurement_reflns_used 9955
_cell_measurement_temperature 296.15
_cell_measurement_theta_max 68.272
_cell_measurement_theta_min 5.157
_cell_volume 1499.98(8)
_computing_cell_refinement 'SAINT v8.37A (Bruker, 2015)'
_computing_data_reduction 'SAINT v8.37A (Bruker, 2015)'
_computing_molecular_graphics 'Olex2 (Dolomanov et al., 2009)'
_computing_publication_material 'Olex2 (Dolomanov et al., 2009)'
_computing_structure_refinement 'XL (Sheldrick, 2008)'
_diffrn_ambient_temperature 296.15
_diffrn_measured_fraction_theta_full 0.999
_diffrn_measured_fraction_theta_max 0.999
_diffrn_measurement_device_type 'Bruker APEX-II CCD'
_diffrn_measurement_method '\f and \w scans'
_diffrn_radiation_type CuK\a
_diffrn_radiation_wavelength 1.54178
_diffrn_reflns_av_R_equivalents 0.0377
_diffrn_reflns_av_unetI/netI 0.0253
_diffrn_reflns_Laue_measured_fraction_full 0.999
_diffrn_reflns_Laue_measured_fraction_max 0.999
_diffrn_reflns_limit_h_max 20
_diffrn_reflns_limit_h_min -20
_diffrn_reflns_limit_k_max 13
_diffrn_reflns_limit_k_min -14
_diffrn_reflns_limit_l_max 8
_diffrn_reflns_limit_l_min -8
_diffrn_reflns_number 15062
_diffrn_reflns_point_group_measured_fraction_full 0.999
_diffrn_reflns_point_group_measured_fraction_max 0.999
_diffrn_reflns_theta_full 67.679
_diffrn_reflns_theta_max 68.344
_diffrn_reflns_theta_min 5.157
_diffrn_standards_number 0
_exptl_absorpt_coefficient_mu 0.803
_exptl_absorpt_correction_T_max 0.7531
_exptl_absorpt_correction_T_min 0.6543
_exptl_absorpt_correction_type multi-scan
_exptl_absorpt_process_details
'SADABS-2016/2 (Bruker,2016/2) was used for absorption correction. wR2(int) was 0.0894 before and 0.0482 after correction. The Ratio of minimum to maximum transmission is 0.8688. The \l/2 correction factor is Not present.'
_exptl_crystal_colour 'clear colourless'
_exptl_crystal_colour_lustre clear
_exptl_crystal_colour_primary colourless
_exptl_crystal_density_diffrn 1.339
_exptl_crystal_description prism
_exptl_crystal_F_000 640
_exptl_crystal_recrystallization_method
'Crystallization performed in large volume press at approx 0.8 GPa.  Crystals obtained from MeOH:H2O mixture approx 60:40 w/w'
_exptl_crystal_size_max 0.2
_exptl_crystal_size_mid 0.18
_exptl_crystal_size_min 0.05
_refine_diff_density_max 0.303
_refine_diff_density_min -0.176
_refine_diff_density_rms 0.040
_refine_ls_extinction_coef 0.0080(11)
_refine_ls_extinction_expression Fc^*^=kFc[1+0.001xFc^2^\l^3^/sin(2\q)]^-1/4^
_refine_ls_extinction_method 'SHELXL-2014/7 (Sheldrick 2014'
_refine_ls_goodness_of_fit_ref 1.073
_refine_ls_hydrogen_treatment constr
_refine_ls_matrix_type full
_refine_ls_number_parameters 91
_refine_ls_number_reflns 1378
_refine_ls_number_restraints 75
_refine_ls_restrained_S_all 1.049
_refine_ls_R_factor_all 0.0585
_refine_ls_R_factor_gt 0.0448
_refine_ls_shift/su_max 0.000
_refine_ls_shift/su_mean 0.000
_refine_ls_structure_factor_coef Fsqd
_refine_ls_weighting_details 'w=1/[\s^2^(Fo^2^)+(0.0624P)^2^+0.5387P] where P=(Fo^2^+2Fc^2^)/3'
_refine_ls_weighting_scheme calc
_refine_ls_wR_factor_gt 0.1178
_refine_ls_wR_factor_ref 0.1223
_reflns_Friedel_coverage 0.000
_reflns_number_gt 1223
_reflns_number_total 1378
_reflns_threshold_expression 'I > 2\s(I)'
_cod_data_source_file c9ce00365g1.cif
_cod_data_source_block 5
_cod_depositor_comments 'Adding full bibliography for 7232755--7232759.cif.'
_cod_database_code 7232758
_shelx_shelxl_version_number 2014/7
_shelx_space_group_comment
;
The symmetry employed for this shelxl refinement is uniquely defined
by the following loop, which should always be used as a source of
symmetry information in preference to the above space-group names.
They are only intended as comments.
;
_shelx_estimated_absorpt_t_max 0.961
_shelx_estimated_absorpt_t_min 0.856
_olex2_refinement_description
;
1. Fixed Uiso
 At 1.2 times of:
  All C(H) groups, All N(H) groups
 At 1.5 times of:
  All C(H,H,H) groups, All O(H) groups
2. Rigid body (RIGU) restrains
 All non-hydrogen atoms
 with sigma for 1-2 distances of 0.004 and sigma for 1-3 distances of 0.004
3.a Aromatic/amide H refined with riding coordinates:
 N1(H1A), C6(H6), C2(H2), C3(H3), C5(H5)
3.b Fitted hexagon refined as free rotating group:
 C6(C1,C2,C3,C4,C5)
3.c Idealised Me refined as rotating group:
 C8(H8A,H8B,H8C)
3.d Idealised tetrahedral OH refined as rotating group:
 O1(H1)
;
_olex2_submission_special_instructions 'No special instructions were received'

loop_
_space_group_symop_operation_xyz
'x, y, z'
'-x+1/2, -y, z+1/2'
'-x, y+1/2, -z+1/2'
'x+1/2, -y+1/2, -z'
'-x, -y, -z'
'x-1/2, y, -z-1/2'
'x, -y-1/2, z-1/2'
'-x-1/2, y-1/2, z'

loop_
_atom_site_label
_atom_site_type_symbol
_atom_site_fract_x
_atom_site_fract_y
_atom_site_fract_z
_atom_site_U_iso_or_equiv
_atom_site_adp_type
_atom_site_occupancy
_atom_site_site_symmetry_order
_atom_site_calc_flag
_atom_site_refinement_flags_posn
_atom_site_refinement_flags_adp
O1 O 0.63245(7) 0.23690(10) 0.2306(2) 0.0525(4) Uani 1 1 d . U
H1 H 0.5953 0.1935 0.2219 0.079 Uiso 1 1 calc GR .
O2 O 1.00319(7) 0.10321(11) 0.2719(2) 0.0680(5) Uani 1 1 d . U
N1 N 0.90532(8) -0.01815(11) 0.2088(2) 0.0429(4) Uani 1 1 d . U
H1A H 0.8957 -0.0883 0.1875 0.052 Uiso 1 1 calc R .
C6 C 0.77181(5) 0.01004(6) 0.12953(14) 0.0379(4) Uani 1 1 d . U
H6 H 0.7731 -0.0607 0.0744 0.045 Uiso 1 1 calc R .
C1 C 0.83906(4) 0.05448(7) 0.20663(14) 0.0348(4) Uani 1 1 d G U
C2 C 0.83716(4) 0.16014(7) 0.28900(14) 0.0374(4) Uani 1 1 d G U
H2 H 0.8822 0.1899 0.3406 0.045 Uiso 1 1 calc R .
C3 C 0.76801(5) 0.22135(6) 0.29426(14) 0.0386(4) Uani 1 1 d G U
H3 H 0.7667 0.2920 0.3494 0.046 Uiso 1 1 calc R .
C4 C 0.70075(4) 0.17691(7) 0.21716(15) 0.0366(4) Uani 1 1 d G U
C5 C 0.70265(4) 0.07125(8) 0.13480(14) 0.0384(4) Uani 1 1 d G U
H5 H 0.6577 0.0415 0.0832 0.046 Uiso 1 1 calc R .
C7 C 0.98041(9) 0.00662(14) 0.2392(3) 0.0445(4) Uani 1 1 d . U
C8 C 1.03477(11) -0.09314(17) 0.2303(3) 0.0582(5) Uani 1 1 d . U
H8A H 1.0838 -0.0697 0.1803 0.087 Uiso 1 1 calc GR .
H8B H 1.0123 -0.1508 0.1552 0.087 Uiso 1 1 calc GR .
H8C H 1.0429 -0.1226 0.3498 0.087 Uiso 1 1 calc GR .

loop_
_atom_site_aniso_label
_atom_site_aniso_U_11
_atom_site_aniso_U_22
_atom_site_aniso_U_33
_atom_site_aniso_U_23
_atom_site_aniso_U_13
_atom_site_aniso_U_12
O1 0.0334(6) 0.0352(6) 0.0890(9) -0.0024(6) 0.0007(6) 0.0043(5)
O2 0.0338(6) 0.0413(8) 0.1290(13) -0.0138(7) -0.0028(7) -0.0041(5)
N1 0.0329(7) 0.0280(6) 0.0679(10) -0.0040(6) 0.0023(6) -0.0001(5)
C6 0.0382(8) 0.0299(7) 0.0455(8) -0.0055(6) 0.0019(6) -0.0026(6)
C1 0.0307(7) 0.0291(7) 0.0447(8) 0.0007(6) 0.0039(6) -0.0013(6)
C2 0.0330(7) 0.0301(7) 0.0492(9) -0.0026(6) -0.0001(6) -0.0040(6)
C3 0.0393(8) 0.0278(7) 0.0486(9) -0.0029(6) 0.0040(6) -0.0021(6)
C4 0.0327(7) 0.0301(7) 0.0471(8) 0.0041(6) 0.0033(6) 0.0016(6)
C5 0.0330(7) 0.0366(8) 0.0454(8) -0.0006(7) -0.0024(6) -0.0041(6)
C7 0.0337(8) 0.0357(8) 0.0641(10) -0.0012(7) 0.0028(7) 0.0018(7)
C8 0.0401(9) 0.0462(10) 0.0884(14) -0.0040(9) -0.0010(9) 0.0087(8)

loop_
_atom_type_symbol
_atom_type_description
_atom_type_scat_dispersion_real
_atom_type_scat_dispersion_imag
_atom_type_scat_source
C C 0.0181 0.0091 'International Tables Vol C Tables 4.2.6.8 and 6.1.1.4'
H H 0.0000 0.0000 'International Tables Vol C Tables 4.2.6.8 and 6.1.1.4'
N N 0.0311 0.0180 'International Tables Vol C Tables 4.2.6.8 and 6.1.1.4'
O O 0.0492 0.0322 'International Tables Vol C Tables 4.2.6.8 and 6.1.1.4'

loop_
_geom_angle_atom_site_label_1
_geom_angle_atom_site_label_2
_geom_angle_atom_site_label_3
_geom_angle
C4 O1 H1 109.5
C1 N1 H1A 115.2
C7 N1 H1A 115.2
C7 N1 C1 129.59(12)
C1 C6 H6 120.0
C1 C6 C5 120.0
C5 C6 H6 120.0
C6 C1 N1 116.04(8)
C6 C1 C2 120.0
C2 C1 N1 123.73(8)
C1 C2 H2 120.0
C1 C2 C3 120.0
C3 C2 H2 120.0
C2 C3 H3 120.0
C4 C3 C2 120.0
C4 C3 H3 120.0
O1 C4 C3 118.90(8)
O1 C4 C5 121.04(8)
C3 C4 C5 120.0
C6 C5 H5 120.0
C4 C5 C6 120.0
C4 C5 H5 120.0
O2 C7 N1 122.74(15)
O2 C7 C8 122.60(15)
N1 C7 C8 114.66(15)
C7 C8 H8A 109.5
C7 C8 H8B 109.5
C7 C8 H8C 109.5
H8A C8 H8B 109.5
H8A C8 H8C 109.5
H8B C8 H8C 109.5

loop_
_geom_bond_atom_site_label_1
_geom_bond_atom_site_label_2
_geom_bond_distance
O1 H1 0.8200
O1 C4 1.3730(13)
O2 C7 1.231(2)
N1 H1A 0.8600
N1 C1 1.4243(14)
N1 C7 1.340(2)
C6 H6 0.9300
C6 C1 1.3900
C6 C5 1.3900
C1 C2 1.3900
C2 H2 0.9300
C2 C3 1.3900
C3 H3 0.9300
C3 C4 1.3900
C4 C5 1.3900
C5 H5 0.9300
C7 C8 1.505(2)
C8 H8A 0.9600
C8 H8B 0.9600
C8 H8C 0.9600
